data_4337324
loop_
_publ_author_name
'Sheikh, Javeed Ahmad'
'Adhikary, Amit'
'Jena, Himanshu Sekhar'
'Biswas, Soumava'
'Konar, Sanjit'

_publ_section_title
;
 High Nuclearity (Octa-, Dodeca-, and Pentadecanuclear) Metal (M = Co(II),
 Ni(II)) Phosphonate Cages: Synthesis, Structure, and Magnetic Behavior.
;
_journal_issue 3
_journal_name_full 'Inorganic chemistry'
_journal_page_first 1606
_journal_page_last 1613
_journal_paper_doi 10.1021/ic402673v
_journal_volume 53
_journal_year 2014
_chemical_formula_moiety 'C115 H172 Co12 N4 O60 P4'
_chemical_formula_sum 'C115 H172 Co12 N4 O60 P4'
_chemical_formula_weight 3401.62
_chemical_name_systematic
; 
 ? 
;
_space_group_IT_number 15
_symmetry_cell_setting monoclinic
_symmetry_space_group_name_Hall '-C 2yc'
_symmetry_space_group_name_H-M 'C 1 2/c 1'
_atom_sites_solution_hydrogens geom
_atom_sites_solution_primary direct
_atom_sites_solution_secondary difmap
_audit_creation_method SHELXL-97
_cell_angle_alpha 90.00
_cell_angle_beta 96.517(3)
_cell_angle_gamma 90.00
_cell_formula_units_Z 4
_cell_length_a 17.3222(9)
_cell_length_b 30.933(2)
_cell_length_c 30.4764(17)
_cell_measurement_reflns_used 9948
_cell_measurement_temperature 130(2)
_cell_measurement_theta_max 18.25
_cell_measurement_theta_min 2.30
_cell_volume 16224.6(16)
_computing_cell_refinement 'Bruker SMART'
_computing_data_collection 'Bruker SMART'
_computing_data_reduction 'Bruker SAINT'
_computing_molecular_graphics 'Bruker SHELXTL'
_computing_publication_material 'Bruker SHELXTL'
_computing_structure_refinement 'SHELXL-97 (Sheldrick, 2008)'
_computing_structure_solution 'SHELXS-97 (Sheldrick, 2008)'
_diffrn_ambient_temperature 130(2)
_diffrn_measured_fraction_theta_full 1.00
_diffrn_measured_fraction_theta_max 1.00
_diffrn_measurement_device_type 'Bruker APEX-II CCD'
_diffrn_measurement_method '\f and \w scans'
_diffrn_radiation_monochromator graphite
_diffrn_radiation_source 'fine-focus sealed tube'
_diffrn_radiation_type MoK\a
_diffrn_radiation_wavelength 0.71073
_diffrn_reflns_av_R_equivalents 0.0412
_diffrn_reflns_av_sigmaI/netI 0.0506
_diffrn_reflns_limit_h_max 20
_diffrn_reflns_limit_h_min -15
_diffrn_reflns_limit_k_max 37
_diffrn_reflns_limit_k_min -27
_diffrn_reflns_limit_l_max 36
_diffrn_reflns_limit_l_min 0
_diffrn_reflns_number 15475
_diffrn_reflns_theta_full 25.29
_diffrn_reflns_theta_max 25.29
_diffrn_reflns_theta_min 2.00
_exptl_absorpt_coefficient_mu 1.312
_exptl_absorpt_correction_T_max 0.693
_exptl_absorpt_correction_T_min 0.560
_exptl_absorpt_correction_type empirical
_exptl_absorpt_process_details Empirical
_exptl_crystal_colour pink
_exptl_crystal_density_diffrn 1.393
_exptl_crystal_density_method 'not measured'
_exptl_crystal_description block
_exptl_crystal_F_000 7016
_exptl_crystal_size_max 0.45
_exptl_crystal_size_mid 0.38
_exptl_crystal_size_min 0.28
_refine_diff_density_max 1.533
_refine_diff_density_min -0.879
_refine_diff_density_rms 0.131
_refine_ls_extinction_method none
_refine_ls_goodness_of_fit_ref 1.078
_refine_ls_hydrogen_treatment constr
_refine_ls_matrix_type full
_refine_ls_number_parameters 822
_refine_ls_number_reflns 14779
_refine_ls_number_restraints 1
_refine_ls_restrained_S_all 0.924
_refine_ls_R_factor_all 0.1234
_refine_ls_R_factor_gt 0.1096
_refine_ls_shift/su_max 0.020
_refine_ls_shift/su_mean 0.026
_refine_ls_structure_factor_coef Fsqd
_refine_ls_weighting_details 'calc w=1/[\s^2^(Fo^2^)+(0.1212P)^2^+859.4711P] where P=(Fo^2^+2Fc^2^)/3'
_refine_ls_weighting_scheme calc
_refine_ls_wR_factor_gt 0.2791
_refine_ls_wR_factor_ref 0.2878
_reflns_number_gt 10861
_reflns_number_total 14779
_reflns_threshold_expression >2sigma(I)
_cod_data_source_file ic402673v_si_002.cif
_cod_data_source_block complex2
_cod_depositor_comments
;
The following automatic conversions were performed:

'_symmetry_cell_setting' value 'Monoclinic' changed to 'monoclinic'
according to
/usr/data/users/saulius/automatic-downloads/current/ACS/lib/dictionaries/cif_core.dic
dictionary named 'cif_core.dic' version 2.4.2 from
2011-04-26.

'_exptl_absorpt_correction_type' value 'Empirical'
changed to 'empirical' according to
/usr/data/users/saulius/automatic-downloads/current/ACS/lib/dictionaries/cif_core.dic
dictionary named 'cif_core.dic' version 2.4.2 from 2011-04-26.

Automatic conversion script
Id: cif_fix_values 2281 2013-09-26 08:29:07Z andrius 
;
_cod_original_cell_volume 16224.4(16)
_cod_original_sg_symbol_H-M C2/c
_cod_database_code 4337324

loop_
_symmetry_equiv_pos_as_xyz
'x, y, z'
'-x, y, -z+1/2'
'x+1/2, y+1/2, z'
'-x+1/2, y+1/2, -z+1/2'
'-x, -y, -z'
'x, -y, z-1/2'
'-x+1/2, -y+1/2, -z'
'x+1/2, -y+1/2, z-1/2'

loop_
_atom_site_label
_atom_site_type_symbol
_atom_site_fract_x
_atom_site_fract_y
_atom_site_fract_z
_atom_site_U_iso_or_equiv
_atom_site_adp_type
_atom_site_occupancy
_atom_site_symmetry_multiplicity
_atom_site_calc_flag
_atom_site_refinement_flags
Co1 Co 0.15074(11) 0.19267(7) 0.84293(7) 0.0389(7) Uani 1 1 d U
Co2 Co 0.05025(13) 0.26267(7) 0.86936(7) 0.0477(7) Uani 1 1 d U
Co3 Co 0.20446(12) 0.19729(8) 0.73630(7) 0.0555(8) Uani 1 1 d U
Co4 Co 0.08290(12) 0.11579(7) 0.76845(7) 0.0412(7) Uani 1 1 d U
Co5 Co -0.14625(13) 0.26608(8) 0.82674(8) 0.0616(9) Uani 1 1 d U
Co6 Co -0.02311(17) 0.34273(8) 0.79526(9) 0.0793(10) Uani 1 1 d U
P2 P -0.0422(2) 0.17098(14) 0.82752(14) 0.0404(12) Uani 1 1 d U
P1 P 0.1431(3) 0.28846(16) 0.78296(19) 0.0645(16) Uani 1 1 d U
O4 O 0.1237(5) 0.2576(3) 0.8199(3) 0.039(3) Uani 1 1 d U
O7 O 0.0276(5) 0.1952(3) 0.8495(3) 0.036(3) Uani 1 1 d U
O5 O 0.1310(5) 0.1756(3) 0.7791(3) 0.040(3) Uani 1 1 d U
O14 O 0.1689(9) 0.0862(4) 0.7401(4) 0.072(4) Uani 1 1 d U
O13 O 0.0953(7) 0.3232(4) 0.8914(4) 0.075(4) Uani 1 1 d U
O10 O 0.1457(6) 0.2262(3) 0.9032(4) 0.051(3) Uani 1 1 d U
O16 O 0.1206(7) 0.0842(3) 0.8257(4) 0.061(3) Uani 1 1 d U
O15 O 0.0000 0.0658(5) 0.7500 0.053(4) Uani 1 2 d SU
O8 O 0.1658(6) 0.1350(4) 0.8751(3) 0.051(3) Uani 1 1 d U
O21 O -0.0363(6) 0.2857(3) 0.8239(4) 0.056(3) Uani 1 1 d U
O2 O 0.0767(6) 0.3185(3) 0.7669(3) 0.049(3) Uiso 1 1 d .
O9 O -0.0209(5) 0.1418(3) 0.7910(3) 0.043(3) Uani 1 1 d U
O17 O 0.1074(5) 0.2022(4) 0.6879(3) 0.050(3) Uani 1 1 d U
O11 O -0.0108(8) 0.2616(4) 0.9215(4) 0.070(4) Uani 1 1 d U
O18 O 0.2427(7) 0.1359(6) 0.7157(4) 0.090(5) Uani 1 1 d U
C4 C -0.1608(12) 0.1270(8) 0.9279(6) 0.085(5) Uani 1 1 d U
H4 H -0.1999 0.1375 0.9446 0.102 Uiso 1 1 calc R
O3 O 0.1724(6) 0.2632(3) 0.7443(4) 0.051(3) Uani 1 1 d U
O12 O -0.1377(7) 0.2630(5) 0.8946(4) 0.080(4) Uani 1 1 d U
O6 O 0.2706(6) 0.1981(4) 0.8454(4) 0.061(3) Uani 1 1 d U
O20 O -0.1209(12) 0.3742(5) 0.8125(6) 0.108(7) Uani 1 1 d U
O30 O 0.0000 0.3899(6) 0.7500 0.141(11) Uani 1 2 d SDU
C6 C -0.176(2) 0.3632(13) 0.8275(11) 0.124(11) Uani 1 1 d U
C2 C -0.0831(13) 0.0711(7) 0.9096(6) 0.088(5) Uani 1 1 d U
H2 H -0.0674 0.0418 0.9130 0.106 Uiso 1 1 calc R
C3 C 0.1872(15) 0.0603(7) 0.8938(7) 0.092(5) Uani 1 1 d U
C5 C 0.2193(12) 0.3229(6) 0.8081(6) 0.081(6) Uani 1 1 d U
C7 C -0.0790(9) 0.1367(7) 0.8683(5) 0.056(4) Uani 1 1 d U
O23 O -0.2004(8) 0.3246(6) 0.8329(4) 0.095(5) Uani 1 1 d U
O24 O 0.2524(7) 0.2310(5) 0.6828(4) 0.085(4) Uani 1 1 d DU
C9 C -0.1305(14) 0.0866(9) 0.9363(7) 0.095(5) Uani 1 1 d U
O25 O 0.2213(9) 0.2777(5) 0.9371(5) 0.108(5) Uani 1 1 d U
C12 C 0.2236(13) 0.3682(7) 0.7969(7) 0.096(6) Uani 1 1 d U
H12 H 0.1843 0.3811 0.7768 0.115 Uiso 1 1 calc R
C15 C 0.2128(19) 0.0777(8) 0.9389(8) 0.154(9) Uani 1 1 d U
H15A H 0.1672 0.0831 0.9544 0.231 Uiso 1 1 calc R
H15B H 0.2413 0.1048 0.9363 0.231 Uiso 1 1 calc R
H15C H 0.2468 0.0566 0.9556 0.231 Uiso 1 1 calc R
C17 C 0.2844(15) 0.3918(8) 0.8153(8) 0.120(7) Uani 1 1 d U
H17 H 0.2870 0.4214 0.8074 0.144 Uiso 1 1 calc R
C14 C 0.1529(11) 0.0975(7) 0.8610(7) 0.059(5) Uani 1 1 d U
C16 C -0.1342(10) 0.1535(7) 0.8941(5) 0.075(5) Uani 1 1 d U
H16 H -0.1536 0.1820 0.8892 0.090 Uiso 1 1 calc R
C18 C 0.3195(11) 0.1994(8) 0.8167(9) 0.084(6) Uani 1 1 d U
O26 O 0.3054(6) 0.2022(5) 0.7766(5) 0.078(4) Uani 1 1 d U
O27 O 0.0375(10) 0.3738(3) 0.8481(5) 0.106(6) Uani 1 1 d U
C20 C 0.0454(19) 0.4075(8) 0.9385(8) 0.146(8) Uani 1 1 d U
H20A H 0.0346 0.4386 0.9372 0.218 Uiso 1 1 calc R
H20B H 0.0581 0.3988 0.9694 0.218 Uiso 1 1 calc R
H20C H -0.0005 0.3916 0.9255 0.218 Uiso 1 1 calc R
C22 C 0.413(2) 0.4060(11) 0.8679(11) 0.158(8) Uani 1 1 d U
C26 C 0.2700(16) 0.0497(9) 0.8754(10) 0.160(9) Uani 1 1 d U
H26A H 0.3009 0.0306 0.8963 0.241 Uiso 1 1 calc R
H26B H 0.2984 0.0767 0.8723 0.241 Uiso 1 1 calc R
H26C H 0.2605 0.0354 0.8466 0.241 Uiso 1 1 calc R
C25 C 0.1399(17) 0.0226(7) 0.8918(8) 0.133(8) Uani 1 1 d U
H25A H 0.1641 0.0007 0.9122 0.199 Uiso 1 1 calc R
H25B H 0.1344 0.0110 0.8616 0.199 Uiso 1 1 calc R
H25C H 0.0885 0.0300 0.9001 0.199 Uiso 1 1 calc R
C28 C 0.3351(15) 0.3332(9) 0.8589(8) 0.133(8) Uani 1 1 d U
H28 H 0.3713 0.3213 0.8814 0.159 Uiso 1 1 calc R
C27 C 0.2752(13) 0.3087(7) 0.8404(7) 0.101(7) Uani 1 1 d U
H27 H 0.2718 0.2797 0.8504 0.122 Uiso 1 1 calc R
C29 C 0.0800(14) 0.3633(7) 0.8807(8) 0.092(6) Uani 1 1 d U
C33 C 0.4537(15) 0.1852(13) 0.7993(10) 0.195(12) Uani 1 1 d U
H33A H 0.4592 0.1543 0.7932 0.293 Uiso 1 1 calc R
H33B H 0.5052 0.1979 0.8072 0.293 Uiso 1 1 calc R
H33C H 0.4280 0.1996 0.7730 0.293 Uiso 1 1 calc R
O44 O -0.037(2) 0.4548(9) 0.7958(11) 0.292(19) Uani 1 1 d DU
C34 C -0.0539(11) 0.0961(7) 0.8758(6) 0.071(5) Uani 1 1 d U
H34 H -0.0168 0.0840 0.8587 0.085 Uiso 1 1 calc R
C37 C 0.010(11) 0.4406(9) 0.756(3) 0.31(3) Uani 1 1 d DU
C31 C 0.4082(18) 0.1464(12) 0.8594(11) 0.192(11) Uani 1 1 d U
H31A H 0.3818 0.1252 0.8390 0.288 Uiso 1 1 calc R
H31B H 0.3820 0.1479 0.8862 0.288 Uiso 1 1 calc R
H31C H 0.4624 0.1377 0.8671 0.288 Uiso 1 1 calc R
C40 C -0.216(2) 0.0294(12) 0.9583(11) 0.203(12) Uani 1 1 d U
H40A H -0.2079 0.0205 0.9283 0.304 Uiso 1 1 calc R
H40B H -0.2682 0.0424 0.9577 0.304 Uiso 1 1 calc R
H40C H -0.2128 0.0041 0.9778 0.304 Uiso 1 1 calc R
C39 C -0.182(2) 0.0842(12) 1.0090(10) 0.210(12) Uani 1 1 d U
H39A H -0.1460 0.1087 1.0145 0.315 Uiso 1 1 calc R
H39B H -0.1794 0.0661 1.0355 0.315 Uiso 1 1 calc R
H39C H -0.2348 0.0950 1.0015 0.315 Uiso 1 1 calc R
C38 C -0.1602(17) 0.0597(10) 0.9740(8) 0.124(7) Uani 1 1 d U
C42 C 0.3437(16) 0.3749(9) 0.8455(9) 0.135(7) Uani 1 1 d U
C43 C -0.094(2) 0.0395(13) 0.9985(12) 0.214(12) Uani 1 1 d U
H43A H -0.1033 0.0084 1.0008 0.321 Uiso 1 1 calc R
H43B H -0.0854 0.0521 1.0281 0.321 Uiso 1 1 calc R
H43C H -0.0478 0.0443 0.9832 0.321 Uiso 1 1 calc R
C68 C 0.2265(19) 0.0982(11) 0.7238(9) 0.109(9) Uani 1 1 d U
C54 C -0.1050(12) 0.2747(8) 0.9728(7) 0.087(5) Uani 1 1 d U
C46 C 0.2854(18) 0.0658(11) 0.7076(10) 0.145(8) Uani 1 1 d U
C51 C 0.1121(18) 0.3977(7) 0.9136(9) 0.123(7) Uani 1 1 d U
C56 C -0.1630(14) 0.3098(9) 0.9714(8) 0.128(8) Uani 1 1 d U
H56A H -0.2104 0.3009 0.9529 0.192 Uiso 1 1 calc R
H56B H -0.1419 0.3359 0.9589 0.192 Uiso 1 1 calc R
H56C H -0.1753 0.3159 1.0014 0.192 Uiso 1 1 calc R
C52 C 0.1335(15) 0.4379(7) 0.8887(9) 0.123(8) Uani 1 1 d U
H52A H 0.1729 0.4305 0.8693 0.185 Uiso 1 1 calc R
H52B H 0.1544 0.4600 0.9099 0.185 Uiso 1 1 calc R
H52C H 0.0871 0.4492 0.8710 0.185 Uiso 1 1 calc R
C100 C -0.0818(16) 0.2656(7) 0.9253(7) 0.080(6) Uani 1 1 d U
C57 C -0.1381(15) 0.2357(8) 0.9891(7) 0.116(7) Uani 1 1 d U
H57A H -0.1556 0.2414 1.0180 0.174 Uiso 1 1 calc R
H57B H -0.0986 0.2128 0.9920 0.174 Uiso 1 1 calc R
H57C H -0.1823 0.2264 0.9683 0.174 Uiso 1 1 calc R
C55 C -0.0336(13) 0.2872(8) 1.0037(7) 0.106(7) Uani 1 1 d U
H55A H -0.0493 0.2963 1.0321 0.159 Uiso 1 1 calc R
H55B H -0.0066 0.3110 0.9907 0.159 Uiso 1 1 calc R
H55C H 0.0014 0.2622 1.0081 0.159 Uiso 1 1 calc R
O38 O -0.0683(16) 0.0029(7) 0.7349(8) 0.211(12) Uani 1 1 d U
C44 C 0.0000 0.0272(13) 0.7500 0.106(11) Uani 1 2 d SU
O39 O 0.2652(10) 0.2031(6) 0.9458(6) 0.138(7) Uani 1 1 d U
C45 C 0.2049(13) 0.2348(6) 0.9270(7) 0.062(5) Uani 1 1 d U
C48 C 0.3666(17) 0.0783(12) 0.7307(13) 0.202(12) Uani 1 1 d U
H48A H 0.4052 0.0575 0.7226 0.304 Uiso 1 1 calc R
H48B H 0.3657 0.0780 0.7628 0.304 Uiso 1 1 calc R
H48C H 0.3803 0.1074 0.7212 0.304 Uiso 1 1 calc R
C47 C 0.272(2) 0.0277(11) 0.7221(13) 0.187(10) Uani 1 1 d U
H47A H 0.2788 0.0278 0.7545 0.280 Uiso 1 1 calc R
H47B H 0.3083 0.0070 0.7113 0.280 Uiso 1 1 calc R
H47C H 0.2185 0.0192 0.7116 0.280 Uiso 1 1 calc R
C53 C 0.1808(19) 0.3815(8) 0.9439(10) 0.185(11) Uani 1 1 d U
H53A H 0.1899 0.3510 0.9375 0.278 Uiso 1 1 calc R
H53B H 0.1703 0.3845 0.9746 0.278 Uiso 1 1 calc R
H53C H 0.2270 0.3984 0.9392 0.278 Uiso 1 1 calc R
C58 C 0.4056(13) 0.1909(11) 0.8372(8) 0.121(7) Uani 1 1 d U
C59 C 0.4304(15) 0.2249(12) 0.8670(10) 0.173(10) Uani 1 1 d U
H59A H 0.4215 0.2528 0.8520 0.260 Uiso 1 1 calc R
H59B H 0.4860 0.2216 0.8768 0.260 Uiso 1 1 calc R
H59C H 0.4010 0.2237 0.8926 0.260 Uiso 1 1 calc R
C61 C 0.0426(11) 0.1617(6) 0.9542(6) 0.081(6) Uani 1 1 d U
H61A H 0.0027 0.1422 0.9632 0.121 Uiso 1 1 calc R
H61B H 0.0760 0.1458 0.9359 0.121 Uiso 1 1 calc R
H61C H 0.0175 0.1857 0.9372 0.121 Uiso 1 1 calc R
C62 C 0.0897(11) 0.1786(6) 0.9936(7) 0.065(5) Uani 1 1 d U
N2 N 0.1261(10) 0.1938(7) 1.0230(6) 0.104(6) Uani 1 1 d U
C63 C 0.403(2) 0.4519(11) 0.8517(14) 0.247(14) Uani 1 1 d U
H63A H 0.3490 0.4572 0.8405 0.371 Uiso 1 1 calc R
H63B H 0.4363 0.4567 0.8281 0.371 Uiso 1 1 calc R
H63C H 0.4190 0.4718 0.8762 0.371 Uiso 1 1 calc R
C65 C 0.269(2) 0.0537(13) 0.6620(12) 0.233(14) Uani 1 1 d U
H65A H 0.3122 0.0360 0.6535 0.350 Uiso 1 1 calc R
H65B H 0.2641 0.0798 0.6436 0.350 Uiso 1 1 calc R
H65C H 0.2210 0.0370 0.6577 0.350 Uiso 1 1 calc R
C110 C 0.4785(18) 0.3798(12) 0.8747(12) 0.181(10) Uani 1 1 d U
H11A H 0.5241 0.3977 0.8840 0.271 Uiso 1 1 calc R
H11B H 0.4859 0.3647 0.8472 0.271 Uiso 1 1 calc R
H11C H 0.4716 0.3585 0.8978 0.271 Uiso 1 1 calc R
C111 C 0.3920(19) 0.4146(10) 0.9170(11) 0.173(10) Uani 1 1 d U
H11D H 0.4097 0.4436 0.9265 0.260 Uiso 1 1 calc R
H11E H 0.4180 0.3930 0.9370 0.260 Uiso 1 1 calc R
H11F H 0.3357 0.4125 0.9175 0.260 Uiso 1 1 calc R
C121 C -0.2441(19) 0.4345(9) 0.8073(9) 0.185(12) Uani 1 1 d U
H12A H -0.2810 0.4245 0.7826 0.277 Uiso 1 1 calc R
H12B H -0.1931 0.4391 0.7970 0.277 Uiso 1 1 calc R
H12C H -0.2627 0.4617 0.8188 0.277 Uiso 1 1 calc R
C120 C -0.171(2) 0.4223(9) 0.8809(10) 0.187(11) Uani 1 1 d U
H12D H -0.1970 0.4399 0.9016 0.280 Uiso 1 1 calc R
H12E H -0.1409 0.4410 0.8634 0.280 Uiso 1 1 calc R
H12F H -0.1365 0.4014 0.8974 0.280 Uiso 1 1 calc R
C119 C -0.236(2) 0.3964(10) 0.8482(10) 0.148(8) Uani 1 1 d U
C122 C -0.293(2) 0.3811(12) 0.8652(11) 0.179(10) Uani 1 1 d U
H12G H -0.3167 0.4039 0.8817 0.268 Uiso 1 1 calc R
H12H H -0.2757 0.3574 0.8852 0.268 Uiso 1 1 calc R
H12I H -0.3319 0.3702 0.8418 0.268 Uiso 1 1 calc R
O106 O 0.399(3) 0.3891(19) 0.7493(16) 0.41(3) Uani 1 1 d U
O51 O 0.325(2) 0.2488(10) 0.6284(12) 0.295(16) Uiso 1 1 d D
C202 C 0.3079(14) 0.2065(8) 0.6556(8) 0.202(14) Uani 1 1 d DU
N100 N 0.387(3) 0.2864(15) 0.7391(19) 0.33(3) Uani 1 1 d U
C201 C 0.481(2) 0.2885(12) 0.7877(13) 0.203(15) Uani 1 1 d U
H20D H 0.4795 0.2887 0.8198 0.304 Uiso 1 1 calc R
H20E H 0.5268 0.3048 0.7807 0.304 Uiso 1 1 calc R
H20F H 0.4847 0.2587 0.7775 0.304 Uiso 1 1 calc R
C200 C 0.349(2) 0.3260(16) 0.7469(15) 0.208(15) Uani 1 1 d U
O1 O 0.365(2) 0.2256(14) 0.6948(12) 0.34(2) Uiso 1 1 d D

loop_
_atom_site_aniso_label
_atom_site_aniso_U_11
_atom_site_aniso_U_22
_atom_site_aniso_U_33
_atom_site_aniso_U_23
_atom_site_aniso_U_13
_atom_site_aniso_U_12
Co1 0.0308(14) 0.0422(15) 0.0422(14) 0.0109(11) -0.0018(10) -0.0019(10)
Co2 0.0451(15) 0.0445(15) 0.0496(15) -0.0056(12) -0.0113(12) 0.0009(12)
Co3 0.0254(13) 0.091(2) 0.0495(16) 0.0250(14) 0.0029(11) 0.0019(13)
Co4 0.0505(14) 0.0371(14) 0.0351(14) 0.0032(11) 0.0015(11) 0.0088(11)
Co5 0.0419(15) 0.086(2) 0.0539(17) -0.0278(14) -0.0073(12) 0.0282(14)
Co6 0.100(2) 0.0440(16) 0.081(2) -0.0211(14) -0.0479(17) 0.0292(15)
P2 0.028(3) 0.050(3) 0.042(3) -0.008(3) 0.001(2) -0.003(2)
P1 0.059(3) 0.053(3) 0.074(4) 0.021(3) -0.023(3) -0.018(3)
O4 0.034(6) 0.034(6) 0.048(7) 0.009(6) 0.002(5) -0.010(5)
O7 0.034(6) 0.039(6) 0.034(6) -0.019(5) -0.001(5) -0.004(5)
O5 0.043(6) 0.042(7) 0.037(6) 0.001(5) 0.008(5) 0.002(5)
O14 0.096(10) 0.063(9) 0.055(9) -0.004(7) 0.001(8) 0.057(8)
O13 0.091(10) 0.052(9) 0.070(9) -0.009(7) -0.041(7) 0.004(7)
O10 0.029(7) 0.053(8) 0.062(8) 0.016(6) -0.032(6) -0.016(6)
O16 0.091(9) 0.044(8) 0.043(8) 0.007(6) -0.019(7) 0.028(7)
O15 0.080(12) 0.021(10) 0.055(11) 0.000 -0.008(9) 0.000
O8 0.075(8) 0.038(8) 0.036(7) 0.007(6) -0.008(6) 0.000(6)
O21 0.057(7) 0.035(7) 0.072(8) -0.032(6) -0.006(6) 0.009(6)
O9 0.034(6) 0.071(8) 0.025(6) -0.017(6) 0.008(5) -0.007(5)
O17 0.030(6) 0.076(8) 0.045(7) 0.024(6) 0.009(5) -0.015(6)
O11 0.065(9) 0.087(10) 0.055(8) -0.017(7) -0.005(7) 0.019(8)
O18 0.051(8) 0.178(16) 0.045(8) 0.025(10) 0.024(6) 0.065(11)
C4 0.073(12) 0.155(13) 0.029(10) -0.003(9) 0.012(8) -0.013(11)
O3 0.038(6) 0.044(7) 0.069(8) 0.018(7) -0.006(6) -0.027(5)
O12 0.048(8) 0.132(12) 0.059(9) -0.029(8) -0.003(7) 0.005(8)
O6 0.036(7) 0.087(9) 0.054(8) 0.017(7) -0.018(6) -0.006(6)
O20 0.147(16) 0.060(11) 0.101(14) -0.045(10) -0.054(12) 0.067(12)
O30 0.20(2) 0.031(11) 0.16(2) 0.000 -0.113(19) 0.000
C6 0.15(2) 0.108(18) 0.104(19) -0.036(14) -0.039(15) 0.091(18)
C2 0.115(14) 0.092(11) 0.063(11) -0.004(9) 0.034(9) -0.042(10)
C3 0.146(14) 0.056(11) 0.068(10) 0.027(9) -0.020(11) 0.024(9)
C5 0.097(12) 0.074(10) 0.062(11) 0.025(10) -0.034(9) -0.036(10)
C7 0.038(9) 0.104(11) 0.024(9) 0.001(9) -0.003(6) 0.000(9)
O23 0.081(10) 0.123(13) 0.076(10) -0.040(10) -0.018(8) 0.053(10)
O24 0.049(8) 0.154(13) 0.050(8) 0.039(8) -0.003(7) -0.006(8)
C9 0.095(13) 0.130(12) 0.065(11) 0.003(9) 0.033(9) -0.038(10)
O25 0.114(12) 0.092(13) 0.111(12) 0.005(10) -0.024(10) -0.005(10)
C12 0.109(13) 0.078(10) 0.090(13) 0.032(10) -0.038(10) -0.034(10)
C15 0.27(3) 0.088(15) 0.085(11) 0.020(11) -0.071(13) 0.033(16)
C17 0.143(15) 0.100(12) 0.100(14) 0.029(11) -0.051(11) -0.064(11)
C14 0.084(12) 0.034(10) 0.055(11) 0.008(9) -0.006(10) 0.020(9)
C16 0.061(11) 0.131(12) 0.032(10) -0.007(8) 0.004(7) -0.001(9)
C18 0.045(9) 0.144(17) 0.064(14) 0.021(12) 0.006(10) 0.001(10)
O26 0.030(7) 0.147(13) 0.059(9) 0.028(9) 0.010(6) 0.007(7)
O27 0.173(15) 0.023(7) 0.100(11) -0.014(7) -0.081(11) 0.031(8)
C20 0.245(19) 0.090(17) 0.093(16) -0.034(13) -0.013(13) -0.038(15)
C22 0.154(15) 0.159(14) 0.142(14) 0.051(14) -0.066(13) -0.100(12)
C26 0.135(14) 0.14(2) 0.20(2) 0.036(18) -0.020(15) 0.080(13)
C25 0.205(19) 0.064(12) 0.120(17) 0.043(12) -0.026(16) -0.002(12)
C28 0.133(15) 0.129(13) 0.116(15) 0.047(12) -0.076(12) -0.070(12)
C27 0.104(14) 0.090(11) 0.096(14) 0.036(11) -0.052(10) -0.044(10)
C29 0.116(16) 0.049(12) 0.094(14) -0.013(10) -0.056(11) 0.007(11)
C33 0.074(14) 0.37(3) 0.153(18) 0.035(17) 0.042(14) 0.06(2)
O44 0.39(4) 0.16(2) 0.32(4) -0.06(2) -0.01(3) 0.12(3)
C34 0.079(12) 0.083(11) 0.055(10) 0.006(9) 0.021(9) -0.021(9)
C37 0.28(5) 0.33(4) 0.29(3) 0.01(4) -0.03(3) 0.01(4)
C31 0.13(2) 0.241(18) 0.19(2) 0.087(18) -0.011(17) 0.061(18)
C40 0.22(2) 0.22(2) 0.17(2) 0.040(16) 0.066(17) -0.125(19)
C39 0.32(3) 0.22(2) 0.117(18) 0.017(15) 0.133(19) -0.014(19)
C38 0.134(15) 0.167(16) 0.080(13) 0.022(9) 0.050(10) -0.040(11)
C42 0.143(13) 0.127(12) 0.116(13) 0.048(11) -0.062(11) -0.080(11)
C43 0.20(2) 0.27(3) 0.18(2) 0.121(19) 0.038(16) 0.005(17)
C68 0.109(15) 0.136(18) 0.079(16) 0.036(14) -0.003(14) 0.085(16)
C54 0.078(12) 0.122(13) 0.058(10) -0.020(10) -0.009(8) 0.042(9)
C46 0.131(14) 0.176(17) 0.121(14) 0.018(14) -0.013(13) 0.119(14)
C51 0.179(16) 0.058(11) 0.113(16) -0.021(9) -0.068(10) 0.006(12)
C56 0.115(16) 0.167(16) 0.096(16) -0.047(14) -0.012(12) 0.080(14)
C52 0.141(18) 0.065(11) 0.151(18) -0.027(11) -0.035(13) -0.015(12)
C100 0.078(14) 0.104(15) 0.057(9) -0.022(10) -0.005(10) 0.024(12)
C57 0.137(17) 0.145(14) 0.073(14) -0.041(12) 0.040(13) 0.008(12)
C55 0.111(13) 0.130(17) 0.067(12) -0.034(13) -0.027(10) 0.036(11)
O38 0.27(3) 0.138(18) 0.20(2) 0.004(16) -0.08(2) -0.090(19)
C44 0.17(3) 0.07(2) 0.06(2) 0.000 -0.03(2) 0.000
O39 0.108(13) 0.137(15) 0.159(16) 0.015(13) -0.033(12) 0.001(12)
C45 0.072(15) 0.036(13) 0.075(14) 0.009(11) -0.001(12) 0.017(12)
C48 0.115(13) 0.22(2) 0.27(3) -0.03(2) -0.004(17) 0.101(15)
C47 0.18(2) 0.153(16) 0.23(2) -0.022(18) 0.08(2) 0.094(15)
C53 0.24(2) 0.097(16) 0.18(2) -0.025(14) -0.150(16) -0.017(16)
C58 0.049(10) 0.215(17) 0.098(14) 0.036(11) 0.005(9) 0.016(13)
C59 0.078(16) 0.28(2) 0.15(2) -0.001(17) -0.037(14) -0.023(18)
C61 0.076(13) 0.088(14) 0.078(13) -0.027(11) 0.008(10) -0.039(11)
C62 0.052(12) 0.078(13) 0.064(12) -0.008(10) -0.001(9) -0.005(10)
N2 0.081(13) 0.137(17) 0.085(14) -0.019(13) -0.028(11) -0.035(12)
C63 0.26(3) 0.158(15) 0.30(3) 0.06(2) -0.08(2) -0.144(17)
C65 0.29(3) 0.24(3) 0.163(15) -0.061(17) 0.001(19) 0.13(2)
C110 0.121(13) 0.22(2) 0.19(2) -0.038(19) -0.017(15) -0.083(14)
C111 0.17(2) 0.15(2) 0.186(16) -0.035(14) -0.053(16) -0.023(18)
C121 0.23(3) 0.18(2) 0.135(17) -0.015(14) -0.025(16) 0.18(2)
C120 0.27(2) 0.13(2) 0.133(18) -0.065(15) -0.063(17) 0.089(17)
C119 0.191(19) 0.116(16) 0.124(17) -0.049(10) -0.036(12) 0.109(13)
C122 0.20(2) 0.18(2) 0.15(2) -0.060(15) 0.003(17) 0.121(16)
O106 0.31(4) 0.53(6) 0.43(5) 0.03(5) 0.19(4) 0.02(4)
C202 0.106(19) 0.42(4) 0.079(17) 0.12(2) 0.011(16) -0.07(2)
N100 0.44(6) 0.21(4) 0.40(6) 0.08(4) 0.22(5) 0.12(4)
C201 0.23(3) 0.16(3) 0.23(3) 0.00(2) 0.07(2) 0.03(2)
C200 0.18(2) 0.19(3) 0.26(3) 0.03(3) 0.04(2) -0.04(2)

loop_
_atom_type_symbol
_atom_type_description
_atom_type_scat_dispersion_real
_atom_type_scat_dispersion_imag
_atom_type_scat_source
C C 0.0033 0.0016 'International Tables Vol C Tables 4.2.6.8 and 6.1.1.4'
H H 0.0000 0.0000 'International Tables Vol C Tables 4.2.6.8 and 6.1.1.4'
N N 0.0061 0.0033 'International Tables Vol C Tables 4.2.6.8 and 6.1.1.4'
O O 0.0106 0.0060 'International Tables Vol C Tables 4.2.6.8 and 6.1.1.4'
P P 0.1023 0.0942 'International Tables Vol C Tables 4.2.6.8 and 6.1.1.4'
Co Co 0.3494 0.9721 'International Tables Vol C Tables 4.2.6.8 and 6.1.1.4'

loop_
_geom_angle_atom_site_label_1
_geom_angle_atom_site_label_2
_geom_angle_atom_site_label_3
_geom_angle
_geom_angle_site_symmetry_1
_geom_angle_site_symmetry_3
O5 Co1 O8 103.6(4) . .
O5 Co1 O6 96.7(4) . .
O8 Co1 O6 88.9(4) . .
O5 Co1 O10 161.7(4) . .
O8 Co1 O10 91.5(4) . .
O6 Co1 O10 93.9(5) . .
O5 Co1 O4 85.6(4) . .
O8 Co1 O4 168.7(4) . .
O6 Co1 O4 96.6(4) . .
O10 Co1 O4 78.3(4) . .
O5 Co1 O7 92.1(4) . .
O8 Co1 O7 93.5(4) . .
O6 Co1 O7 170.0(4) . .
O10 Co1 O7 76.4(4) . .
O4 Co1 O7 79.4(4) . .
O5 Co1 Co2 114.7(3) . .
O8 Co1 Co2 123.9(3) . .
O6 Co1 Co2 123.4(4) . .
O10 Co1 Co2 47.2(3) . .
O4 Co1 Co2 45.0(3) . .
O7 Co1 Co2 47.9(2) . .
O11 Co2 O21 97.5(5) . .
O11 Co2 O4 172.2(5) . .
O21 Co2 O4 89.8(4) . .
O11 Co2 O13 88.4(5) . .
O21 Co2 O13 97.0(4) . .
O4 Co2 O13 93.6(5) . .
O11 Co2 O10 93.3(5) . .
O21 Co2 O10 164.5(4) . .
O4 Co2 O10 79.0(4) . .
O13 Co2 O10 94.4(4) . .
O11 Co2 O7 96.3(4) . .
O21 Co2 O7 92.8(4) . .
O4 Co2 O7 80.4(4) . .
O13 Co2 O7 168.5(4) . .
O10 Co2 O7 74.9(4) . .
O11 Co2 Co1 125.8(4) . .
O21 Co2 Co1 118.6(3) . .
O4 Co2 Co1 47.1(3) . .
O13 Co2 Co1 122.1(4) . .
O10 Co2 Co1 45.9(3) . .
O7 Co2 Co1 47.1(2) . .
O26 Co3 O5 101.3(4) . .
O26 Co3 O17 169.1(5) . .
O5 Co3 O17 88.0(4) . .
O26 Co3 O18 88.3(6) . .
O5 Co3 O18 97.7(5) . .
O17 Co3 O18 96.2(5) . .
O26 Co3 O3 94.4(5) . .
O5 Co3 O3 93.0(4) . .
O17 Co3 O3 79.3(4) . .
O18 Co3 O3 168.3(5) . .
O26 Co3 O24 92.4(5) . .
O5 Co3 O24 163.0(4) . .
O17 Co3 O24 77.5(4) . .
O18 Co3 O24 92.7(6) . .
O3 Co3 O24 75.8(5) . .
O26 Co3 Co5 123.1(4) . 2_556
O5 Co3 Co5 117.4(3) . 2_556
O17 Co3 Co5 46.5(3) . 2_556
O18 Co3 Co5 122.9(4) . 2_556
O3 Co3 Co5 46.8(3) . 2_556
O24 Co3 Co5 45.7(3) . 2_556
O14 Co4 O16 88.2(5) . .
O14 Co4 O5 99.9(5) . .
O16 Co4 O5 102.3(4) . .
O14 Co4 O15 93.7(5) . .
O16 Co4 O15 91.1(4) . .
O5 Co4 O15 161.1(4) . .
O14 Co4 O9 170.9(5) . .
O16 Co4 O9 96.0(4) . .
O5 Co4 O9 87.2(4) . .
O15 Co4 O9 78.1(4) . .
O14 Co4 O9 97.5(4) . 2_556
O16 Co4 O9 168.0(5) . 2_556
O5 Co4 O9 87.2(4) . 2_556
O15 Co4 O9 78.0(4) . 2_556
O9 Co4 O9 77.0(4) . 2_556
O14 Co4 Co4 124.5(4) . 2_556
O16 Co4 Co4 121.8(4) . 2_556
O5 Co4 Co4 114.9(3) . 2_556
O15 Co4 Co4 46.2(3) . 2_556
O9 Co4 Co4 46.5(2) . 2_556
O9 Co4 Co4 46.5(3) 2_556 2_556
O21 Co5 O12 95.6(5) . .
O21 Co5 O23 100.5(6) . .
O12 Co5 O23 86.0(6) . .
O21 Co5 O24 163.1(4) . 2_556
O12 Co5 O24 94.4(5) . 2_556
O23 Co5 O24 93.8(6) . 2_556
O21 Co5 O17 87.0(4) . 2_556
O12 Co5 O17 100.3(5) . 2_556
O23 Co5 O17 169.8(5) . 2_556
O24 Co5 O17 77.8(5) 2_556 2_556
O21 Co5 O3 93.5(4) . 2_556
O12 Co5 O3 170.6(5) . 2_556
O23 Co5 O3 94.7(5) . 2_556
O24 Co5 O3 76.2(5) 2_556 2_556
O17 Co5 O3 77.8(4) 2_556 2_556
O21 Co5 Co3 116.3(3) . 2_556
O12 Co5 Co3 126.8(4) . 2_556
O23 Co5 Co3 124.5(4) . 2_556
O24 Co5 Co3 47.2(3) 2_556 2_556
O17 Co5 Co3 45.4(3) 2_556 2_556
O3 Co5 Co3 45.9(3) 2_556 2_556
O21 Co6 O27 98.3(5) . .
O21 Co6 O20 99.6(7) . .
O27 Co6 O20 86.7(6) . .
O21 Co6 O30 162.2(5) . .
O27 Co6 O30 94.1(5) . .
O20 Co6 O30 93.6(6) . .
O21 Co6 O2 91.0(4) . 2_556
O27 Co6 O2 169.7(6) . 2_556
O20 Co6 O2 95.9(5) . 2_556
O30 Co6 O2 75.8(4) . 2_556
O21 Co6 O2 90.3(4) . .
O27 Co6 O2 96.5(6) . .
O20 Co6 O2 169.0(6) . .
O30 Co6 O2 75.7(4) . .
O2 Co6 O2 79.1(5) 2_556 .
O21 Co6 Co6 117.7(3) . 2_556
O27 Co6 Co6 124.2(5) . 2_556
O20 Co6 Co6 123.5(5) . 2_556
O30 Co6 Co6 44.6(4) . 2_556
O2 Co6 Co6 46.6(3) 2_556 2_556
O2 Co6 Co6 46.5(3) . 2_556
O9 P2 O7 111.8(5) . .
O9 P2 O17 112.7(6) . 2_556
O7 P2 O17 110.5(6) . 2_556
O9 P2 C7 106.9(8) . .
O7 P2 C7 108.3(7) . .
O17 P2 C7 106.2(7) 2_556 .
O2 P1 O4 113.2(6) . .
O2 P1 O3 111.6(6) . .
O4 P1 O3 111.2(6) . .
O2 P1 C5 105.4(8) . .
O4 P1 C5 105.4(7) . .
O3 P1 C5 109.6(9) . .
P1 O4 Co2 133.1(6) . .
P1 O4 Co1 139.0(6) . .
Co2 O4 Co1 87.8(3) . .
P2 O7 Co1 133.5(5) . .
P2 O7 Co2 134.6(6) . .
Co1 O7 Co2 85.0(3) . .
Co1 O5 Co3 119.0(5) . .
Co1 O5 Co4 114.5(4) . .
Co3 O5 Co4 118.1(5) . .
C68 O14 Co4 135.2(19) . .
C29 O13 Co2 135.1(12) . .
C45 O10 Co1 120.7(12) . .
C45 O10 Co2 135.8(11) . .
Co1 O10 Co2 87.0(4) . .
C14 O16 Co4 131.4(11) . .
C44 O15 Co4 136.2(3) . 2_556
C44 O15 Co4 136.2(3) . .
Co4 O15 Co4 87.6(6) 2_556 .
C14 O8 Co1 129.8(11) . .
Co6 O21 Co5 116.2(5) . .
Co6 O21 Co2 119.5(5) . .
Co5 O21 Co2 119.3(6) . .
P1 O2 Co6 137.2(6) . 2_556
P1 O2 Co6 134.3(6) . .
Co6 O2 Co6 86.9(4) 2_556 .
P2 O9 Co4 137.8(6) . .
P2 O9 Co4 134.6(6) . 2_556
Co4 O9 Co4 87.0(3) . 2_556
P2 O17 Co3 132.5(6) 2_556 .
P2 O17 Co5 139.3(6) 2_556 2_556
Co3 O17 Co5 88.2(4) . 2_556
C100 O11 Co2 133.0(13) . .
C68 O18 Co3 134.3(18) . .
C9 C4 C16 121(2) . .
P1 O3 Co3 133.0(6) . .
P1 O3 Co5 133.7(6) . 2_556
Co3 O3 Co5 87.3(4) . 2_556
C100 O12 Co5 134.3(13) . .
C18 O6 Co1 135.3(12) . .
C6 O20 Co6 134(3) . .
C37 O30 Co6 137.9(18) . 2_556
C37 O30 Co6 130.3(18) 2_556 2_556
C37 O30 Co6 130.3(18) . .
C37 O30 Co6 137.9(17) 2_556 .
Co6 O30 Co6 90.8(7) 2_556 .
O20 C6 O23 128(3) . .
O20 C6 C119 124(4) . .
O23 C6 C119 108(3) . .
C9 C2 C34 123(2) . .
C25 C3 C15 116(2) . .
C25 C3 C14 113.1(19) . .
C15 C3 C14 111.4(18) . .
C25 C3 C26 110(2) . .
C15 C3 C26 102(2) . .
C14 C3 C26 102.1(17) . .
C27 C5 C12 115.5(17) . .
C27 C5 P1 122.6(15) . .
C12 C5 P1 121.9(14) . .
C34 C7 C16 118.6(18) . .
C34 C7 P2 122.4(14) . .
C16 C7 P2 119.0(16) . .
C6 O23 Co5 130(2) . .
C202 O24 Co5 139.6(12) . 2_556
C202 O24 Co3 118.9(12) . .
Co5 O24 Co3 87.1(5) 2_556 .
C2 C9 C4 118(2) . .
C2 C9 C38 123(3) . .
C4 C9 C38 118(2) . .
C17 C12 C5 119(2) . .
C12 C17 C42 123(2) . .
O16 C14 O8 131.1(16) . .
O16 C14 C3 114.2(17) . .
O8 C14 C3 114.6(18) . .
C7 C16 C4 119(2) . .
O26 C18 O6 127.7(18) . .
O26 C18 C58 119(2) . .
O6 C18 C58 113(2) . .
C18 O26 Co3 131.4(12) . .
C29 O27 Co6 136.4(12) . .
C110 C22 C63 131(3) . .
C110 C22 C111 103(3) . .
C63 C22 C111 97(3) . .
C110 C22 C42 106(3) . .
C63 C22 C42 112(2) . .
C111 C22 C42 105(2) . .
C27 C28 C42 121(2) . .
C28 C27 C5 124(2) . .
O27 C29 O13 123.3(17) . .
O27 C29 C51 120(2) . .
O13 C29 C51 116.9(19) . .
C7 C34 C2 120(2) . .
C37 C37 O44 100(10) 2_556 .
C37 C37 O30 81(7) 2_556 .
O44 C37 O30 107(5) . .
C40 C38 C39 113(3) . .
C40 C38 C43 112(3) . .
C39 C38 C43 96(3) . .
C40 C38 C9 113(2) . .
C39 C38 C9 115(3) . .
C43 C38 C9 108(2) . .
C28 C42 C17 117(2) . .
C28 C42 C22 122(2) . .
C17 C42 C22 120(2) . .
O14 C68 O18 126(3) . .
O14 C68 C46 122(3) . .
O18 C68 C46 112(3) . .
C57 C54 C56 109(2) . .
C57 C54 C55 109(2) . .
C56 C54 C55 109.6(19) . .
C57 C54 C100 108.6(19) . .
C56 C54 C100 110.4(18) . .
C55 C54 C100 110.0(19) . .
C47 C46 C65 94(4) . .
C47 C46 C48 105(3) . .
C65 C46 C48 125(3) . .
C47 C46 C68 109(3) . .
C65 C46 C68 115(2) . .
C48 C46 C68 107(3) . .
C20 C51 C53 111(3) . .
C20 C51 C52 110(2) . .
C53 C51 C52 111(3) . .
C20 C51 C29 103(2) . .
C53 C51 C29 112(2) . .
C52 C51 C29 110(2) . .
O11 C100 O12 126.9(18) . .
O11 C100 C54 117.3(19) . .
O12 C100 C54 116(2) . .
O15 C44 O38 121.7(18) . 2_556
O15 C44 O38 121.7(18) . .
O38 C44 O38 117(4) 2_556 .
O10 C45 O25 118.6(15) . .
O10 C45 O39 126.1(18) . .
O25 C45 O39 115.2(19) . .
C59 C58 C33 115(3) . .
C59 C58 C31 113(3) . .
C33 C58 C31 104(3) . .
C59 C58 C18 109(2) . .
C33 C58 C18 107(2) . .
C31 C58 C18 108(2) . .
N2 C62 C61 176(2) . .
C122 C119 C120 117(3) . .
C122 C119 C6 119(3) . .
C120 C119 C6 97(3) . .
C122 C119 C121 124(3) . .
C120 C119 C121 96(3) . .
C6 C119 C121 99(3) . .
O24 C202 O1 77.7(19) . .
O24 C202 O51 92.5(19) . .
O1 C202 O51 87(2) . .
N100 C200 C201 48(3) . .

loop_
_geom_bond_atom_site_label_1
_geom_bond_atom_site_label_2
_geom_bond_distance
_geom_bond_site_symmetry_2
Co1 O5 2.007(9) .
Co1 O8 2.037(11) .
Co1 O6 2.075(11) .
Co1 O10 2.118(12) .
Co1 O4 2.162(9) .
Co1 O7 2.166(9) .
Co1 Co2 2.947(3) .
Co2 O11 2.005(13) .
Co2 O21 2.050(11) .
Co2 O4 2.086(10) .
Co2 O13 2.110(12) .
Co2 O10 2.164(11) .
Co2 O7 2.196(9) .
Co3 O26 2.025(12) .
Co3 O5 2.037(9) .
Co3 O17 2.112(10) .
Co3 O18 2.129(17) .
Co3 O3 2.134(11) .
Co3 O24 2.178(12) .
Co3 Co5 2.966(3) 2_556
Co4 O14 2.024(13) .
Co4 O16 2.040(11) .
Co4 O5 2.040(10) .
Co4 O15 2.141(12) .
Co4 O9 2.153(9) .
Co4 O9 2.154(9) 2_556
Co4 Co4 2.963(4) 2_556
Co5 O21 2.011(11) .
Co5 O12 2.060(13) .
Co5 O23 2.056(16) .
Co5 O24 2.126(13) 2_556
Co5 O17 2.152(10) 2_556
Co5 O3 2.164(11) 2_556
Co5 Co3 2.966(3) 2_556
Co6 O21 1.993(11) .
Co6 O27 2.058(13) .
Co6 O20 2.072(18) .
Co6 O30 2.077(13) .
Co6 O2 2.149(10) 2_556
Co6 O2 2.153(11) .
Co6 Co6 2.958(6) 2_556
P2 O9 1.512(10) .
P2 O7 1.513(10) .
P2 O17 1.519(11) 2_556
P2 C7 1.804(18) .
P1 O2 1.516(11) .
P1 O4 1.542(10) .
P1 O3 1.547(12) .
P1 C5 1.799(19) .
O14 C68 1.22(3) .
O13 C29 1.30(2) .
O10 C45 1.22(2) .
O16 C14 1.23(2) .
O15 C44 1.19(4) .
O15 Co4 2.141(12) 2_556
O8 C14 1.25(2) .
O2 Co6 2.149(10) 2_556
O9 Co4 2.154(9) 2_556
O17 P2 1.519(11) 2_556
O17 Co5 2.152(10) 2_556
O11 C100 1.25(2) .
O18 C68 1.23(3) .
C4 C9 1.37(3) .
C4 C16 1.43(3) .
O3 Co5 2.164(11) 2_556
O12 C100 1.27(2) .
O6 C18 1.29(2) .
O20 C6 1.16(4) .
O30 C37 1.59(5) .
O30 C37 1.59(5) 2_556
O30 Co6 2.077(13) 2_556
C6 O23 1.28(4) .
C6 C119 1.64(4) .
C2 C9 1.31(3) .
C2 C34 1.43(2) .
C3 C25 1.42(3) .
C3 C15 1.50(3) .
C3 C14 1.59(3) .
C3 C26 1.63(3) .
C5 C27 1.37(3) .
C5 C12 1.44(3) .
C7 C34 1.34(2) .
C7 C16 1.40(2) .
O24 C202 1.539(13) .
O24 Co5 2.126(13) 2_556
C9 C38 1.55(3) .
O25 C45 1.39(2) .
C12 C17 1.35(3) .
C17 C42 1.40(3) .
C18 O26 1.22(2) .
C18 C58 1.57(3) .
O27 C29 1.21(2) .
C20 C51 1.48(4) .
C22 C110 1.39(4) .
C22 C63 1.51(4) .
C22 C111 1.60(4) .
C22 C42 1.62(3) .
C28 C27 1.36(3) .
C28 C42 1.37(3) .
C29 C51 1.52(3) .
C33 C58 1.51(3) .
O44 C37 1.60(5) .
C37 C37 0.5(4) 2_556
C31 C58 1.53(4) .
C40 C38 1.40(4) .
C39 C38 1.39(4) .
C38 C43 1.44(4) .
C68 C46 1.55(4) .
C54 C57 1.45(3) .
C54 C56 1.48(3) .
C54 C55 1.52(3) .
C54 C100 1.57(3) .
C46 C47 1.29(4) .
C46 C65 1.44(4) .
C46 C48 1.55(4) .
C51 C53 1.51(3) .
C51 C52 1.52(3) .
O38 C44 1.43(3) .
C44 O38 1.43(3) 2_556
O39 C45 1.50(2) .
C58 C59 1.42(4) .
C61 C62 1.47(3) .
C62 N2 1.14(2) .
C121 C119 1.71(4) .
C120 C119 1.63(4) .
C119 C122 1.26(5) .
O51 C202 1.595(17) .
C202 O1 1.580(13) .
N100 C200 1.42(5) .
C201 C200 2.73(6) .
